data_7060746
loop_
_publ_author_name
'Cheng, Jun'
'Lu, Chengrong'
'Zhao, Bei'

_publ_section_title
;
 Cycloaddition of carbon dioxide and epoxides catalyzed by rare earth
 metal complexes bearing a Trost ligand
;
_journal_issue 29
_journal_name_full 'New Journal of Chemistry'
_journal_page_first 13096
_journal_page_last 13103
_journal_paper_doi 10.1039/D1NJ02460D
_journal_volume 45
_journal_year 2021
_chemical_absolute_configuration unk
_chemical_formula_moiety 'C47 H53 Cl2 N2 O4 Sm'
_chemical_formula_sum 'C47 H51 Cl2 N2 O4 Sm'
_chemical_formula_weight 929.15
_space_group_crystal_system orthorhombic
_space_group_IT_number 19
_space_group_name_Hall 'P 2ac 2ab'
_space_group_name_H-M_alt 'P 21 21 21'
_atom_sites_solution_hydrogens mixed
_audit_creation_date 2021-01-30
_audit_creation_method
;
Olex2 1.2
(compiled 2018.05.29 svn.r3508 for OlexSys, GUI svn.r5506)
;
_audit_update_record
;
2021-04-05 deposited with the CCDC.	2021-06-14 downloaded from the CCDC.
;
_cell_angle_alpha 90
_cell_angle_beta 90
_cell_angle_gamma 90
_cell_formula_units_Z 4
_cell_length_a 12.9665(12)
_cell_length_b 12.9771(12)
_cell_length_c 30.056(3)
_cell_measurement_reflns_used 9991
_cell_measurement_temperature 296.15
_cell_measurement_theta_max 20.54
_cell_measurement_theta_min 2.32
_cell_volume 5057.4(8)
_computing_cell_refinement 'SAINT v8.37A (Bruker, 2015)'
_computing_data_reduction 'SAINT v8.37A (Bruker, 2015)'
_computing_molecular_graphics 'Olex2 (Dolomanov et al., 2009)'
_computing_publication_material 'Olex2 (Dolomanov et al., 2009)'
_computing_structure_refinement 'ShelXL (Sheldrick, 2015)'
_computing_structure_solution 'SHELXT 2014/5 (Sheldrick, 2014)'
_diffrn_ambient_temperature 296.15
_diffrn_measured_fraction_theta_full 0.999
_diffrn_measured_fraction_theta_max 0.999
_diffrn_measurement_device_type 'Bruker APEX-II CCD'
_diffrn_measurement_method '\f and \w scans'
_diffrn_radiation_type MoK\a
_diffrn_radiation_wavelength 0.71073
_diffrn_reflns_av_R_equivalents 0.1725
_diffrn_reflns_av_unetI/netI 0.0858
_diffrn_reflns_Laue_measured_fraction_full 0.999
_diffrn_reflns_Laue_measured_fraction_max 0.999
_diffrn_reflns_limit_h_max 15
_diffrn_reflns_limit_h_min -15
_diffrn_reflns_limit_k_max 15
_diffrn_reflns_limit_k_min -15
_diffrn_reflns_limit_l_max 36
_diffrn_reflns_limit_l_min -36
_diffrn_reflns_number 139369
_diffrn_reflns_point_group_measured_fraction_full 0.999
_diffrn_reflns_point_group_measured_fraction_max 0.999
_diffrn_reflns_theta_full 25.242
_diffrn_reflns_theta_max 25.677
_diffrn_reflns_theta_min 2.220
_diffrn_standards_number 0
_exptl_absorpt_coefficient_mu 1.305
_exptl_absorpt_correction_T_max 0.7456
_exptl_absorpt_correction_T_min 0.6814
_exptl_absorpt_correction_type multi-scan
_exptl_absorpt_process_details
;
SADABS-2014/5 (Bruker,2014/5) was used for absorption correction.
wR2(int) was 0.1812 before and 0.0765 after correction.
The Ratio of minimum to maximum transmission is 0.9139.
The \l/2 correction factor is Not present.
;
_exptl_crystal_colour 'clear light colourless'
_exptl_crystal_colour_lustre clear
_exptl_crystal_colour_modifier light
_exptl_crystal_colour_primary colourless
_exptl_crystal_density_diffrn 1.220
_exptl_crystal_description block
_exptl_crystal_F_000 1900
_exptl_crystal_size_max 0.3
_exptl_crystal_size_mid 0.2
_exptl_crystal_size_min 0.2
_refine_diff_density_max 2.734
_refine_diff_density_min -2.492
_refine_diff_density_rms 0.162
_refine_ls_abs_structure_details
;
 Flack x determined using 2119 quotients [(I+)-(I-)]/[(I+)+(I-)]
 (Parsons, Flack and Wagner, Acta Cryst. B69 (2013) 249-259).
;
_refine_ls_abs_structure_Flack 0.122(9)
_refine_ls_extinction_method none
_refine_ls_goodness_of_fit_ref 1.037
_refine_ls_hydrogen_treatment mixed
_refine_ls_matrix_type full
_refine_ls_number_parameters 443
_refine_ls_number_reflns 9582
_refine_ls_number_restraints 1082
_refine_ls_restrained_S_all 1.135
_refine_ls_R_factor_all 0.1485
_refine_ls_R_factor_gt 0.1025
_refine_ls_shift/su_max 0.000
_refine_ls_shift/su_mean 0.000
_refine_ls_structure_factor_coef Fsqd
_refine_ls_weighting_details 'w=1/[\s^2^(Fo^2^)+(0.0981P)^2^+66.4616P] where P=(Fo^2^+2Fc^2^)/3'
_refine_ls_weighting_scheme calc
_refine_ls_wR_factor_gt 0.2417
_refine_ls_wR_factor_ref 0.2686
_reflns_Friedel_coverage 0.800
_reflns_Friedel_fraction_full 1.000
_reflns_Friedel_fraction_max 1.000
_reflns_number_gt 6446
_reflns_number_total 9582
_reflns_threshold_expression 'I > 2\s(I)'
_cod_data_source_file d1nj02460d2.cif
_cod_data_source_block b201101d_0ma_a
_cod_depositor_comments 'Adding full bibliography for 7060742--7060746.cif.'
_cod_database_code 7060746
_shelx_space_group_comment
;
The symmetry employed for this shelxl refinement is uniquely defined
by the following loop, which should always be used as a source of
symmetry information in preference to the above space-group names.
They are only intended as comments.
;
_shelx_estimated_absorpt_t_max 0.780
_shelx_estimated_absorpt_t_min 0.696
_olex2_refinement_description
;
1. Fixed Uiso
 At 1.2 times of:
  All C(H) groups, All C(H,H) groups
 At 1.5 times of:
  All C(H,H,H) groups, All O(H) groups
2. Restrained distances
 C31-C38
 1.5 with sigma of 0.02
 O2-H2
 0.85 with sigma of 0.01
 O3-H3A
 0.85 with sigma of 0.01
 Sm1-H2 = Sm1-H3A
 1.5 with sigma of 0.02
 N2-C26 = N1-C8
 2 with sigma of 0.02
 N1-C8 = N2-C26
 1.2 with sigma of 0.02
 H2-H25
 2.4 with sigma of 0.02
 C13-H2
 1.930344 with sigma of 0.02
 Sm1-H2
 2.222452 with sigma of 0.02
 C31-H3A
 1.874601 with sigma of 0.02
 Sm1-H3A
 2.102827 with sigma of 0.02
3. Uiso/Uaniso restraints and constraints
C27 \\sim C4 \\sim C6 \\sim C7 \\sim C5 \\sim C30 \\sim C29 \\sim C10 \\sim C13
\\sim C8 \\sim C12 \\sim C26 \\sim C28 \\sim C3 \\sim C11 \\sim C9 \\sim C20
\\sim C25 \\sim C24 \\sim C23 \\sim C22 \\sim C21 \\sim C2 \\sim C1 \\sim C15
\\sim C16 \\sim C17 \\sim C18 \\sim C19 \\sim C14 \\sim C39 \\sim C38 \\sim C43
\\sim C42 \\sim C41 \\sim C40 \\sim C31 \\sim C36 \\sim C35 \\sim C34 \\sim C33
\\sim C32 \\sim C37 \\sim C44 \\sim C47 \\sim C45 \\sim C46: within 3.8A with
sigma of 0.01 and sigma for terminal atoms of 0.02
4.a Ternary CH refined with riding coordinates:
 C30(H30), C12(H12)
4.b Secondary CH2 refined with riding coordinates:
 C29(H29A,H29B), C27(H27A,H27B), C28(H28A,H28B), C8(H8A,H8B), C11(H11A,H11B),
 C10(H10A,H10B), C9(H9A,H9B), C26(H26A,H26B), C46(H46A,H46B), C45(H45A,H45B),
 C44(H44A,H44B), C47(H47A,H47B)
4.c Aromatic/amide H refined with riding coordinates:
 C7(H7), C3(H3), C25(H25), C24(H24), C23(H23), C22(H22), C21(H21), C15(H15),
 C16(H16), C17(H17), C18(H18), C19(H19), C39(H39), C43(H43), C42(H42), C41(H41),
  C40(H40), C36(H36), C35(H35), C34(H34), C33(H33), C37(H37)
4.d Fitted pentagon refined as free rotating group:
 C46(C45,C44,O4,C47)
4.e Fitted hexagon refined as free rotating group:
 C7(C6,C5,C4,C3,C2), C20(C25,C24,C23,C22,C21), C15(C16,C17,C18,C19,C14),
 C39(C38,C43,C42,C41,C40), C36(C35,C34,C33,C32,C37)
4.f Idealised Me refined as rotating group:
 C1(H1A,H1B,H1C)
;
_shelx_shelxl_version_number 2016/4
_olex2_submission_special_instructions 'No special instructions were received'

loop_
_space_group_symop_operation_xyz
'x, y, z'
'-x+1/2, -y, z+1/2'
'-x, y+1/2, -z+1/2'
'x+1/2, -y+1/2, -z'

loop_
_atom_site_label
_atom_site_type_symbol
_atom_site_fract_x
_atom_site_fract_y
_atom_site_fract_z
_atom_site_U_iso_or_equiv
_atom_site_adp_type
_atom_site_occupancy
_atom_site_site_symmetry_order
_atom_site_calc_flag
_atom_site_refinement_flags_posn
_atom_site_refinement_flags_adp
_atom_site_refinement_flags_occupancy
_atom_site_disorder_assembly
_atom_site_disorder_group
Sm1 Sm 0.40586(9) 0.34150(10) 0.62537(3) 0.0625(4) Uani 1 1 d D . . . .
Cl1 Cl 0.2977(7) 0.2559(6) 0.55646(19) 0.091(2) Uani 1 1 d . . . . .
Cl2 Cl 0.4937(5) 0.4481(7) 0.69430(19) 0.092(2) Uani 1 1 d . . . . .
O1 O 0.5247(10) 0.2170(12) 0.6250(5) 0.066(4) Uani 1 1 d . . . . .
C7 C 0.7560(9) 0.0747(12) 0.5943(4) 0.060(3) Uani 1 1 d . U . . .
H7 H 0.809473 0.076667 0.573705 0.072 Uiso 1 1 calc R . . . .
C6 C 0.6813(11) 0.1515(10) 0.5943(4) 0.059(3) Uani 1 1 d G U . . .
C5 C 0.6013(10) 0.1486(10) 0.6251(4) 0.061(3) Uani 1 1 d G U . . .
C4 C 0.5961(10) 0.0688(11) 0.6559(4) 0.061(3) Uani 1 1 d G U . . .
C3 C 0.6707(11) -0.0080(10) 0.6559(4) 0.063(3) Uani 1 1 d G U . . .
H3 H 0.667221 -0.061356 0.676454 0.075 Uiso 1 1 calc R . . . .
C2 C 0.7507(10) -0.0051(10) 0.6251(5) 0.061(3) Uani 1 1 d G U . . .
C29 C 0.499(2) 0.3309(19) 0.4768(7) 0.075(3) Uani 1 1 d . U . . .
H29A H 0.509880 0.371772 0.450162 0.091 Uiso 1 1 calc R . . . .
H29B H 0.430625 0.345307 0.488218 0.091 Uiso 1 1 calc R . . . .
C30 C 0.578(2) 0.3557(18) 0.5108(7) 0.077(3) Uani 1 1 d . U . . .
H30 H 0.643204 0.365486 0.494472 0.093 Uiso 1 1 calc R . . . .
N2 N 0.5908(14) 0.2552(14) 0.5369(5) 0.060(5) Uani 1 1 d D . . . .
C27 C 0.565(2) 0.1765(19) 0.5061(7) 0.070(3) Uani 1 1 d . U . . .
H27A H 0.522308 0.125741 0.520787 0.084 Uiso 1 1 calc R . . . .
H27B H 0.628178 0.142345 0.496611 0.084 Uiso 1 1 calc R . . . .
C28 C 0.510(2) 0.2171(19) 0.4663(7) 0.073(4) Uani 1 1 d . U . . .
H28A H 0.443392 0.184493 0.462894 0.088 Uiso 1 1 calc R . . . .
H28B H 0.550285 0.206475 0.439476 0.088 Uiso 1 1 calc R . . . .
C13 C 0.2996(19) 0.178(3) 0.7085(7) 0.085(3) Uani 1 1 d D U . . .
C8 C 0.5052(19) 0.0514(18) 0.6867(7) 0.073(3) Uani 1 1 d D U . . .
H8A H 0.518196 -0.006170 0.706550 0.087 Uiso 1 1 calc R . . . .
H8B H 0.442828 0.037789 0.669930 0.087 Uiso 1 1 calc R . . . .
C12 C 0.396(2) 0.164(3) 0.7396(7) 0.085(3) Uani 1 1 d . U . . .
H12 H 0.387017 0.098772 0.755799 0.102 Uiso 1 1 calc R . . . .
C11 C 0.415(2) 0.244(2) 0.7724(8) 0.083(3) Uani 1 1 d . U . . .
H11A H 0.372638 0.233618 0.798727 0.100 Uiso 1 1 calc R . . . .
H11B H 0.399388 0.311733 0.760157 0.100 Uiso 1 1 calc R . . . .
C10 C 0.532(2) 0.234(2) 0.7839(8) 0.081(4) Uani 1 1 d . U . . .
H10A H 0.564217 0.301558 0.787157 0.097 Uiso 1 1 calc R . . . .
H10B H 0.542765 0.195073 0.810958 0.097 Uiso 1 1 calc R . . . .
C9 C 0.5742(19) 0.179(2) 0.7446(7) 0.074(3) Uani 1 1 d . U . . .
H9A H 0.626218 0.221116 0.730271 0.089 Uiso 1 1 calc R . . . .
H9B H 0.606877 0.115451 0.754274 0.089 Uiso 1 1 calc R . . . .
N1 N 0.4956(13) 0.1557(17) 0.7138(5) 0.072(6) Uani 1 1 d D . . . .
C26 C 0.6946(16) 0.2411(19) 0.5637(7) 0.066(3) Uani 1 1 d D U . . .
H26A H 0.751293 0.228492 0.543353 0.080 Uiso 1 1 calc R . . . .
H26B H 0.709732 0.302932 0.580608 0.080 Uiso 1 1 calc R . . . .
C20 C 0.2580(13) 0.0844(13) 0.6877(5) 0.087(3) Uani 1 1 d . U . . .
C25 C 0.2124(13) 0.0942(12) 0.6461(5) 0.086(3) Uani 1 1 d G U . . .
H25 H 0.213780 0.157204 0.631367 0.104 Uiso 1 1 calc DR . . . .
C24 C 0.1649(12) 0.0097(15) 0.6264(4) 0.087(4) Uani 1 1 d G U . . .
H24 H 0.134362 0.016184 0.598549 0.105 Uiso 1 1 calc R . . . .
C23 C 0.1629(13) -0.0845(13) 0.6484(5) 0.089(4) Uani 1 1 d G U . . .
H23 H 0.131019 -0.141064 0.635244 0.107 Uiso 1 1 calc R . . . .
C22 C 0.2084(14) -0.0943(13) 0.6900(5) 0.089(4) Uani 1 1 d G U . . .
H22 H 0.207095 -0.157292 0.704756 0.107 Uiso 1 1 calc R . . . .
C21 C 0.2560(13) -0.0098(16) 0.7097(4) 0.087(3) Uani 1 1 d G U . . .
H21 H 0.286513 -0.016272 0.737575 0.105 Uiso 1 1 calc R . . . .
C1 C 0.8414(19) -0.0851(19) 0.6278(9) 0.080(5) Uani 1 1 d . U . . .
H1A H 0.857963 -0.108987 0.598429 0.119 Uiso 1 1 calc GR . . . .
H1B H 0.820797 -0.142402 0.645919 0.119 Uiso 1 1 calc GR . . . .
H1C H 0.900884 -0.052713 0.640705 0.119 Uiso 1 1 calc GR . . . .
C15 C 0.1969(13) 0.3458(16) 0.7313(5) 0.095(3) Uani 1 1 d . U . . .
H15 H 0.243113 0.383118 0.714022 0.115 Uiso 1 1 calc R . . . .
C16 C 0.1161(15) 0.3959(13) 0.7527(6) 0.101(4) Uani 1 1 d G U . . .
H16 H 0.108330 0.466789 0.749688 0.121 Uiso 1 1 calc R . . . .
C17 C 0.0470(12) 0.3400(17) 0.7785(5) 0.099(4) Uani 1 1 d G U . . .
H17 H -0.007050 0.373584 0.792827 0.119 Uiso 1 1 calc R . . . .
C18 C 0.0586(12) 0.2341(17) 0.7830(5) 0.099(4) Uani 1 1 d G U . . .
H18 H 0.012352 0.196708 0.800302 0.119 Uiso 1 1 calc R . . . .
C19 C 0.1394(15) 0.1839(13) 0.7616(6) 0.094(3) Uani 1 1 d G U . . .
H19 H 0.147133 0.113035 0.764637 0.113 Uiso 1 1 calc R . . . .
C14 C 0.2085(12) 0.2398(16) 0.7358(5) 0.091(3) Uani 1 1 d G U . . .
C39 C 0.7592(14) 0.4915(12) 0.5410(4) 0.078(3) Uani 1 1 d . U . . .
H39 H 0.766734 0.462187 0.512893 0.094 Uiso 1 1 calc R . . . .
C38 C 0.6641(12) 0.4888(13) 0.5622(5) 0.077(3) Uani 1 1 d DG U . . .
C43 C 0.6528(11) 0.5325(12) 0.6042(5) 0.078(3) Uani 1 1 d G U . . .
H43 H 0.589175 0.530694 0.618401 0.094 Uiso 1 1 calc R . . . .
C42 C 0.7367(13) 0.5789(11) 0.6248(4) 0.074(3) Uani 1 1 d G U . . .
H42 H 0.729207 0.608199 0.652881 0.089 Uiso 1 1 calc R . . . .
C41 C 0.8319(11) 0.5816(12) 0.6035(5) 0.084(4) Uani 1 1 d G U . . .
H41 H 0.888002 0.612699 0.617366 0.101 Uiso 1 1 calc R . . . .
C40 C 0.8431(11) 0.5379(13) 0.5616(5) 0.079(3) Uani 1 1 d G U . . .
H40 H 0.906768 0.539693 0.547373 0.095 Uiso 1 1 calc R . . . .
C31 C 0.5692(18) 0.4464(17) 0.5421(7) 0.077(3) Uani 1 1 d D U . . .
C36 C 0.5230(15) 0.6858(12) 0.4671(5) 0.093(4) Uani 1 1 d . U . . .
H36 H 0.560462 0.731000 0.449329 0.112 Uiso 1 1 calc R . . . .
C35 C 0.4171(16) 0.6984(11) 0.4717(5) 0.092(4) Uani 1 1 d G U . . .
H35 H 0.383678 0.751935 0.457068 0.111 Uiso 1 1 calc R . . . .
C34 C 0.3611(12) 0.6308(14) 0.4983(6) 0.096(4) Uani 1 1 d G U . . .
H34 H 0.290189 0.639233 0.501381 0.115 Uiso 1 1 calc R . . . .
C33 C 0.4110(15) 0.5508(12) 0.5202(5) 0.088(3) Uani 1 1 d G U . . .
H33 H 0.373483 0.505596 0.537955 0.106 Uiso 1 1 calc R . . . .
C32 C 0.5169(15) 0.5382(11) 0.5156(5) 0.084(3) Uani 1 1 d G U . . .
C37 C 0.5729(12) 0.6058(14) 0.4890(6) 0.085(3) Uani 1 1 d G U . . .
H37 H 0.643757 0.597361 0.485904 0.102 Uiso 1 1 calc R . . . .
C46 C 0.207(2) 0.6324(11) 0.6123(9) 0.130(6) Uani 1 1 d . U . . .
H46A H 0.185452 0.683532 0.633921 0.156 Uiso 1 1 calc R . . . .
H46B H 0.223757 0.667391 0.584727 0.156 Uiso 1 1 calc R . . . .
C45 C 0.1267(14) 0.5599(18) 0.6051(8) 0.128(6) Uani 1 1 d G U . . .
H45A H 0.105652 0.560954 0.574122 0.154 Uiso 1 1 calc R . . . .
H45B H 0.067346 0.577096 0.623316 0.154 Uiso 1 1 calc R . . . .
C44 C 0.1645(12) 0.4608(14) 0.6166(8) 0.117(5) Uani 1 1 d G U . . .
H44A H 0.122919 0.431387 0.640282 0.140 Uiso 1 1 calc R . . . .
H44B H 0.161225 0.415246 0.591088 0.140 Uiso 1 1 calc R . . . .
O4 O 0.2682(12) 0.4719(11) 0.6310(6) 0.101(7) Uani 1 1 d G . . . .
C47 C 0.2945(14) 0.5780(13) 0.6283(8) 0.118(5) Uani 1 1 d G U . . .
H47A H 0.314019 0.603606 0.657443 0.141 Uiso 1 1 calc R . . . .
H47B H 0.352324 0.587464 0.608249 0.141 Uiso 1 1 calc R . . . .
O2 O 0.3337(13) 0.2492(12) 0.6769(5) 0.066(5) Uani 1 1 d D . . . .
H2 H 0.375(2) 0.2241(17) 0.6577(10) 0.099 Uiso 1 1 d DR . . . .
O3 O 0.4991(13) 0.4150(12) 0.5732(5) 0.066(4) Uani 1 1 d D . . . .
H3A H 0.518(5) 0.371(14) 0.592(5) 0.099 Uiso 1 1 d DR . . . .

loop_
_atom_site_aniso_label
_atom_site_aniso_U_11
_atom_site_aniso_U_22
_atom_site_aniso_U_33
_atom_site_aniso_U_23
_atom_site_aniso_U_13
_atom_site_aniso_U_12
Sm1 0.0700(7) 0.0868(8) 0.0306(5) -0.0186(6) -0.0148(5) 0.0304(6)
Cl1 0.138(7) 0.102(5) 0.033(3) -0.009(3) -0.021(3) 0.001(5)
Cl2 0.072(4) 0.162(7) 0.043(3) -0.029(4) -0.007(3) 0.006(5)
O1 0.069(9) 0.107(11) 0.020(5) -0.008(8) -0.010(7) 0.041(8)
C7 0.069(6) 0.077(6) 0.034(5) 0.002(5) 0.001(5) 0.007(6)
C6 0.072(6) 0.075(6) 0.030(5) 0.001(5) 0.000(5) 0.009(6)
C5 0.069(5) 0.080(5) 0.034(4) -0.001(5) 0.001(5) 0.010(5)
C4 0.068(6) 0.081(6) 0.034(5) -0.001(5) -0.002(5) 0.009(5)
C3 0.070(6) 0.082(6) 0.037(5) -0.001(6) 0.001(5) 0.007(6)
C2 0.069(6) 0.083(6) 0.029(5) -0.004(5) -0.004(5) 0.006(5)
C29 0.113(7) 0.068(6) 0.045(5) -0.002(5) -0.006(6) 0.010(6)
C30 0.114(6) 0.070(5) 0.048(5) -0.003(5) -0.003(5) 0.009(5)
N2 0.075(12) 0.080(12) 0.025(7) -0.002(8) 0.008(9) 0.026(12)
C27 0.097(6) 0.073(6) 0.040(5) -0.002(5) -0.004(5) 0.009(6)
C28 0.103(8) 0.072(7) 0.044(6) -0.005(6) -0.007(7) 0.009(7)
C13 0.073(5) 0.131(6) 0.051(5) 0.003(5) -0.005(5) 0.005(5)
C8 0.067(5) 0.109(6) 0.042(5) 0.004(5) -0.004(4) 0.005(5)
C12 0.073(5) 0.130(6) 0.052(5) 0.001(5) -0.006(5) 0.008(5)
C11 0.072(6) 0.128(7) 0.050(5) -0.001(5) -0.007(5) 0.008(6)
C10 0.070(7) 0.121(8) 0.050(7) 0.002(7) -0.009(7) 0.012(7)
C9 0.068(6) 0.112(7) 0.043(5) 0.001(5) -0.006(5) 0.009(6)
N1 0.060(11) 0.131(18) 0.025(8) 0.011(11) -0.005(7) 0.043(13)
C26 0.092(5) 0.070(5) 0.038(4) -0.003(4) -0.002(5) 0.007(5)
C20 0.073(5) 0.133(6) 0.054(5) 0.005(5) -0.005(5) 0.004(5)
C25 0.071(6) 0.135(7) 0.053(5) 0.004(6) -0.005(5) 0.005(6)
C24 0.072(7) 0.133(8) 0.056(6) 0.007(7) -0.009(6) 0.000(7)
C23 0.075(7) 0.133(8) 0.061(7) 0.005(7) -0.006(6) -0.003(7)
C22 0.074(7) 0.135(8) 0.058(6) 0.010(6) -0.005(6) 0.000(7)
C21 0.074(6) 0.132(7) 0.056(5) 0.005(5) -0.004(5) 0.001(6)
C1 0.087(12) 0.097(12) 0.055(10) 0.009(11) 0.017(11) 0.029(10)
C15 0.081(6) 0.141(7) 0.064(5) -0.003(6) -0.006(5) 0.011(6)
C16 0.085(7) 0.150(8) 0.066(7) -0.006(7) -0.008(6) 0.014(7)
C17 0.083(7) 0.149(8) 0.065(7) -0.006(7) -0.013(6) 0.008(8)
C18 0.084(7) 0.148(8) 0.066(7) -0.008(7) -0.010(6) 0.007(7)
C19 0.079(6) 0.143(7) 0.060(5) -0.001(5) -0.005(5) 0.005(6)
C14 0.078(6) 0.139(7) 0.057(5) -0.002(5) -0.006(5) 0.005(6)
C39 0.116(6) 0.068(5) 0.051(5) -0.003(5) 0.001(5) 0.004(5)
C38 0.117(6) 0.065(5) 0.049(5) -0.002(5) 0.000(5) 0.007(5)
C43 0.120(7) 0.063(6) 0.051(5) 0.001(5) 0.000(5) 0.005(6)
C42 0.115(7) 0.055(6) 0.052(6) -0.003(6) 0.000(6) 0.000(6)
C41 0.121(8) 0.067(7) 0.064(7) -0.005(6) 0.000(7) 0.002(7)
C40 0.118(7) 0.064(6) 0.054(6) -0.001(6) 0.006(6) 0.002(6)
C31 0.116(6) 0.065(5) 0.049(5) -0.001(4) -0.002(5) 0.008(5)
C36 0.134(8) 0.081(7) 0.064(7) -0.006(6) -0.014(7) 0.009(7)
C35 0.136(8) 0.077(7) 0.064(7) -0.012(6) -0.012(7) 0.012(7)
C34 0.137(8) 0.083(7) 0.068(7) -0.006(6) -0.013(7) 0.015(7)
C33 0.127(6) 0.077(6) 0.061(5) -0.004(5) -0.009(5) 0.014(6)
C32 0.125(6) 0.073(5) 0.054(5) -0.001(5) -0.007(5) 0.009(5)
C37 0.127(6) 0.072(5) 0.057(5) -0.001(5) -0.007(5) 0.008(5)
C46 0.131(11) 0.131(11) 0.129(11) -0.014(11) -0.014(11) 0.032(10)
C45 0.124(11) 0.133(11) 0.127(11) -0.009(11) -0.011(11) 0.033(10)
C44 0.112(10) 0.128(10) 0.111(9) -0.015(9) -0.014(9) 0.029(9)
O4 0.090(12) 0.076(11) 0.137(17) -0.025(13) -0.065(13) 0.039(9)
C47 0.126(10) 0.116(10) 0.110(9) -0.013(9) -0.013(9) 0.026(9)
O2 0.086(11) 0.059(9) 0.053(9) -0.038(7) -0.023(8) 0.030(8)
O3 0.096(12) 0.065(10) 0.038(8) -0.009(7) -0.029(8) 0.017(9)

loop_
_atom_type_symbol
_atom_type_description
_atom_type_scat_dispersion_real
_atom_type_scat_dispersion_imag
_atom_type_scat_source
C C 0.0033 0.0016 'International Tables Vol C Tables 4.2.6.8 and 6.1.1.4'
H H 0.0000 0.0000 'International Tables Vol C Tables 4.2.6.8 and 6.1.1.4'
Cl Cl 0.1484 0.1585 'International Tables Vol C Tables 4.2.6.8 and 6.1.1.4'
N N 0.0061 0.0033 'International Tables Vol C Tables 4.2.6.8 and 6.1.1.4'
O O 0.0106 0.0060 'International Tables Vol C Tables 4.2.6.8 and 6.1.1.4'
Sm Sm -0.1638 3.4418 'International Tables Vol C Tables 4.2.6.8 and 6.1.1.4'

loop_
_geom_angle_atom_site_label_1
_geom_angle_atom_site_label_2
_geom_angle_atom_site_label_3
_geom_angle
_geom_angle_site_symmetry_1
_geom_angle_site_symmetry_3
_geom_angle_publ_flag
Cl1 Sm1 Cl2 172.1(2) . . ?
O1 Sm1 Cl1 93.2(4) . . ?
O1 Sm1 Cl2 94.7(4) . . ?
O1 Sm1 O4 175.4(6) . . ?
O4 Sm1 Cl1 87.7(4) . . ?
O4 Sm1 Cl2 84.4(4) . . ?
O2 Sm1 Cl1 95.5(4) . . ?
O2 Sm1 Cl2 85.3(4) . . ?
O2 Sm1 O1 84.4(6) . . ?
O2 Sm1 O4 91.0(6) . . ?
O2 Sm1 O3 170.4(5) . . ?
O3 Sm1 Cl1 85.3(4) . . ?
O3 Sm1 Cl2 95.3(4) . . ?
O3 Sm1 O1 86.0(6) . . ?
O3 Sm1 O4 98.6(6) . . ?
C5 O1 Sm1 175.4(13) . . ?
C6 C7 C2 120.0 . . ?
C7 C6 C5 120.0 . . ?
C7 C6 C26 118.6(12) . . ?
C5 C6 C26 121.2(12) . . ?
O1 C5 C6 122.4(11) . . ?
O1 C5 C4 117.5(11) . . ?
C4 C5 C6 120.0 . . ?
C5 C4 C8 123.8(12) . . ?
C3 C4 C5 120.0 . . ?
C3 C4 C8 115.7(12) . . ?
C2 C3 C4 120.0 . . ?
C7 C2 C1 119.3(13) . . ?
C3 C2 C7 120.0 . . ?
C3 C2 C1 120.4(13) . . ?
C30 C29 C28 107(2) . . ?
C29 C30 N2 104(2) . . ?
C29 C30 C31 123(2) . . ?
C31 C30 N2 110.6(16) . . ?
C30 N2 C26 116.7(19) . . ?
C27 N2 C30 104.8(15) . . ?
C27 N2 C26 116.6(17) . . ?
N2 C27 C28 112(2) . . ?
C27 C28 C29 102.9(19) . . ?
C12 C13 C14 109.5(18) . . ?
C20 C13 C12 116(3) . . ?
C20 C13 C14 110.5(18) . . ?
O2 C13 C12 103(2) . . ?
O2 C13 C20 111.9(17) . . ?
O2 C13 C14 104(2) . . ?
C4 C8 N1 104.4(16) . . ?
C11 C12 C13 117(3) . . ?
C11 C12 N1 105(2) . . ?
N1 C12 C13 112.5(17) . . ?
C12 C11 C10 104(2) . . ?
C9 C10 C11 103(2) . . ?
N1 C9 C10 111(2) . . ?
C12 N1 C8 113(2) . . ?
C9 N1 C8 117.5(18) . . ?
C9 N1 C12 105.4(16) . . ?
C6 C26 N2 107.8(16) . . ?
C25 C20 C13 117.7(15) . . ?
C25 C20 C21 120.0 . . ?
C21 C20 C13 122.1(15) . . ?
C20 C25 C24 120.0 . . ?
C25 C24 C23 120.0 . . ?
C24 C23 C22 120.0 . . ?
C21 C22 C23 120.0 . . ?
C22 C21 C20 120.0 . . ?
C16 C15 C14 120.0 . . ?
C15 C16 C17 120.0 . . ?
C16 C17 C18 120.0 . . ?
C19 C18 C17 120.0 . . ?
C14 C19 C18 120.0 . . ?
C15 C14 C13 120.7(16) . . ?
C19 C14 C13 119.2(17) . . ?
C19 C14 C15 120.0 . . ?
C38 C39 C40 120.0 . . ?
C39 C38 C31 124.0(14) . . ?
C43 C38 C39 120.0 . . ?
C43 C38 C31 115.9(14) . . ?
C38 C43 C42 120.0 . . ?
C41 C42 C43 120.0 . . ?
C42 C41 C40 120.0 . . ?
C41 C40 C39 120.0 . . ?
C30 C31 C32 107.9(16) . . ?
C38 C31 C30 119(2) . . ?
C38 C31 C32 106.4(16) . . ?
O3 C31 C30 104.3(18) . . ?
O3 C31 C38 112.6(16) . . ?
O3 C31 C32 106.4(19) . . ?
C35 C36 C37 120.0 . . ?
C34 C35 C36 120.0 . . ?
C33 C34 C35 120.0 . . ?
C34 C33 C32 120.0 . . ?
C33 C32 C31 117.4(14) . . ?
C37 C32 C31 122.6(14) . . ?
C37 C32 C33 120.0 . . ?
C32 C37 C36 120.0 . . ?
C45 C46 C47 108.0 . . ?
C46 C45 C44 108.0 . . ?
O4 C44 C45 108.0 . . ?
C44 O4 Sm1 126.5(10) . . ?
C44 O4 C47 108.0 . . ?
C47 O4 Sm1 119.2(11) . . ?
C46 C47 O4 108.0 . . ?
C13 O2 Sm1 170.8(15) . . ?
C31 O3 Sm1 169.6(14) . . ?

loop_
_geom_bond_atom_site_label_1
_geom_bond_atom_site_label_2
_geom_bond_distance
_geom_bond_site_symmetry_2
_geom_bond_publ_flag
Sm1 Cl1 2.737(6) . ?
Sm1 Cl2 2.739(7) . ?
Sm1 O1 2.232(12) . ?
Sm1 O4 2.466(12) . ?
Sm1 O2 2.171(19) . ?
Sm1 O3 2.198(17) . ?
O1 C5 1.333(15) . ?
C7 C6 1.3900 . ?
C7 C2 1.3900 . ?
C6 C5 1.3900 . ?
C6 C26 1.49(2) . ?
C5 C4 1.3900 . ?
C4 C3 1.3900 . ?
C4 C8 1.52(3) . ?
C3 C2 1.3900 . ?
C2 C1 1.57(2) . ?
C29 C30 1.49(3) . ?
C29 C28 1.52(3) . ?
C30 N2 1.53(3) . ?
C30 C31 1.51(3) . ?
N2 C27 1.42(3) . ?
N2 C26 1.579(16) . ?
C27 C28 1.49(3) . ?
C13 C12 1.57(3) . ?
C13 C20 1.47(3) . ?
C13 C14 1.65(3) . ?
C13 O2 1.40(3) . ?
C8 N1 1.584(17) . ?
C12 C11 1.46(4) . ?
C12 N1 1.51(3) . ?
C11 C10 1.57(4) . ?
C10 C9 1.49(3) . ?
C9 N1 1.41(3) . ?
C20 C25 1.3900 . ?
C20 C21 1.3900 . ?
C25 C24 1.3900 . ?
C24 C23 1.3900 . ?
C23 C22 1.3900 . ?
C22 C21 1.3900 . ?
C15 C16 1.3900 . ?
C15 C14 1.3900 . ?
C16 C17 1.3900 . ?
C17 C18 1.3900 . ?
C18 C19 1.3900 . ?
C19 C14 1.3900 . ?
C39 C38 1.3900 . ?
C39 C40 1.3900 . ?
C38 C43 1.3900 . ?
C38 C31 1.48(2) . ?
C43 C42 1.3900 . ?
C42 C41 1.3900 . ?
C41 C40 1.3900 . ?
C31 C32 1.59(3) . ?
C31 O3 1.37(3) . ?
C36 C35 1.3900 . ?
C36 C37 1.3900 . ?
C35 C34 1.3900 . ?
C34 C33 1.3900 . ?
C33 C32 1.3900 . ?
C32 C37 1.3900 . ?
C46 C45 1.4200 . ?
C46 C47 1.4200 . ?
C45 C44 1.4200 . ?
C44 O4 1.4200 . ?
O4 C47 1.4200 . ?

loop_
_smtbx_masks_void_nr
_smtbx_masks_void_average_x
_smtbx_masks_void_average_y
_smtbx_masks_void_average_z
_smtbx_masks_void_volume
_smtbx_masks_void_count_electrons
_smtbx_masks_void_content
1 0.011 0.138 0.071 155.0 45.4 ?
2 -0.116 0.265 0.686 163.7 47.1 ?
3 0.116 -0.235 0.814 163.7 48.1 ?
4 -0.011 0.638 0.429 155.0 43.8 ?
5 0.384 0.235 0.314 163.7 46.7 ?
6 0.489 0.862 0.571 155.0 44.8 ?
7 0.511 0.362 0.929 155.0 44.5 ?
8 0.616 0.735 0.186 163.7 45.9 ?
